data_4134509
loop_
_publ_author_name
'Hancock, Justin C.'
'Nisbet, Matthew L.'
'Zhang, Weiguo'
'Halasyamani, P. Shiv'
'Poeppelmeier, Kenneth R.'

_publ_section_title
;
 Periodic Tendril Perversion and Helices in the
 AMoO<sub>2</sub>F<sub>3</sub> (A = K, Rb, NH<sub>4</sub>, Tl) Family.
;
_journal_issue 13
_journal_name_full 'Journal of the American Chemical Society'
_journal_page_first 6375
_journal_page_last 6380
_journal_paper_doi 10.1021/jacs.0c01218
_journal_volume 142
_journal_year 2020
_chemical_formula_moiety 'F3 Mo O2, K'
_chemical_formula_sum 'F3 K Mo O2'
_chemical_formula_weight 224.04
_space_group_crystal_system orthorhombic
_space_group_IT_number 19
_space_group_name_Hall 'P 2ac 2ab'
_space_group_name_H-M_alt 'P 21 21 21'
_atom_sites_solution_primary direct
_audit_creation_date 2019-12-09
_audit_creation_method
;
Olex2 1.2
(compiled 2018.05.29 svn.r3508 for OlexSys, GUI svn.r5506)
;
_cell_angle_alpha 90
_cell_angle_beta 90
_cell_angle_gamma 90
_cell_formula_units_Z 16
_cell_length_a 11.3563(5)
_cell_length_b 11.8657(5)
_cell_length_c 12.7391(6)
_cell_measurement_reflns_used 9265
_cell_measurement_temperature 100
_cell_measurement_theta_max 30.56
_cell_measurement_theta_min 2.40
_cell_volume 1716.60(13)
_computing_cell_refinement 'SAINT V8.34A (Bruker, 2017)'
_computing_data_collection 'APEX2 V2017.3 (Bruker, 2017)'
_computing_data_reduction 'Bruker SAINT'
_computing_molecular_graphics 'Olex2 (Dolomanov et al., 2009)'
_computing_publication_material 'Olex2 (Dolomanov et al., 2009)'
_computing_structure_refinement 'XL (Sheldrick, 2008)'
_computing_structure_solution 'ShelXS (Sheldrick, 2008)'
_diffrn_ambient_temperature 100.02
_diffrn_detector_area_resol_mean 8
_diffrn_measured_fraction_theta_full 0.993
_diffrn_measured_fraction_theta_max 0.991
_diffrn_measurement_device_type 'Bruker Kappa APEX CCD area detector'
_diffrn_measurement_method '\w and \f scans'
_diffrn_radiation_monochromator 'MX optics'
_diffrn_radiation_type MoK\a
_diffrn_radiation_wavelength 0.71073
_diffrn_reflns_av_R_equivalents 0.0225
_diffrn_reflns_av_unetI/netI 0.0187
_diffrn_reflns_Laue_measured_fraction_full 0.993
_diffrn_reflns_Laue_measured_fraction_max 0.991
_diffrn_reflns_limit_h_max 15
_diffrn_reflns_limit_h_min -15
_diffrn_reflns_limit_k_max 16
_diffrn_reflns_limit_k_min -16
_diffrn_reflns_limit_l_max 16
_diffrn_reflns_limit_l_min -18
_diffrn_reflns_number 21427
_diffrn_reflns_point_group_measured_fraction_full 0.994
_diffrn_reflns_point_group_measured_fraction_max 0.992
_diffrn_reflns_theta_full 25.242
_diffrn_reflns_theta_max 30.573
_diffrn_reflns_theta_min 2.346
_diffrn_source microsource
_diffrn_standards_number 0
_exptl_absorpt_coefficient_mu 3.979
_exptl_absorpt_correction_T_max 0.7461
_exptl_absorpt_correction_T_min 0.5877
_exptl_absorpt_correction_type multi-scan
_exptl_absorpt_process_details
'SADABS-2016/2 (Bruker,2016/2) was used for absorption correction. wR2(int) was 0.0650 before and 0.0390 after correction. The Ratio of minimum to maximum transmission is 0.7877. The \l/2 correction factor is Not present.'
_exptl_crystal_colour colourless
_exptl_crystal_colour_primary colourless
_exptl_crystal_density_diffrn 3.468
_exptl_crystal_description octahedron
_exptl_crystal_F_000 1664
_exptl_crystal_size_max 0.182
_exptl_crystal_size_mid 0.097
_exptl_crystal_size_min 0.094
_refine_diff_density_max 0.443
_refine_diff_density_min -0.730
_refine_diff_density_rms 0.083
_refine_ls_abs_structure_details
;
 Flack x determined using 2259 quotients [(I+)-(I-)]/[(I+)+(I-)]
 (Parsons, Flack and Wagner, Acta Cryst. B69 (2013) 249-259).
;
_refine_ls_abs_structure_Flack -0.004(10)
_refine_ls_extinction_method none
_refine_ls_goodness_of_fit_ref 1.192
_refine_ls_hydrogen_treatment undef
_refine_ls_matrix_type full
_refine_ls_number_parameters 253
_refine_ls_number_reflns 5241
_refine_ls_number_restraints 0
_refine_ls_restrained_S_all 1.192
_refine_ls_R_factor_all 0.0130
_refine_ls_R_factor_gt 0.0129
_refine_ls_shift/su_max 0.002
_refine_ls_shift/su_mean 0.000
_refine_ls_structure_factor_coef Fsqd
_refine_ls_weighting_details 'w=1/[\s^2^(Fo^2^)+(0.0024P)^2^+1.0810P] where P=(Fo^2^+2Fc^2^)/3'
_refine_ls_weighting_scheme calc
_refine_ls_wR_factor_gt 0.0314
_refine_ls_wR_factor_ref 0.0314
_reflns_Friedel_coverage 0.777
_reflns_Friedel_fraction_full 0.996
_reflns_Friedel_fraction_max 0.993
_reflns_number_gt 5227
_reflns_number_total 5241
_reflns_threshold_expression 'I > 2\s(I)'
_cod_data_source_file ja0c01218_si_005.cif
_cod_data_source_block kmoo2f3second
_cod_depositor_comments 'Adding full bibliography for 4134508--4134512.cif.'
_cod_database_code 4134509
_shelx_shelxl_version_number 2018/3
_shelx_space_group_comment
;
The symmetry employed for this shelxl refinement is uniquely defined
by the following loop, which should always be used as a source of
symmetry information in preference to the above space-group names.
They are only intended as comments.
;
_shelx_estimated_absorpt_t_max 0.706
_shelx_estimated_absorpt_t_min 0.531
_olex2_refinement_description
;
;
_olex2_submission_original_sample_id KMoO2F3
_olex2_submission_special_instructions 'No special instructions were received'

loop_
_space_group_symop_operation_xyz
'x, y, z'
'-x+1/2, -y, z+1/2'
'x+1/2, -y+1/2, -z'
'-x, y+1/2, -z+1/2'

loop_
_atom_site_label
_atom_site_type_symbol
_atom_site_fract_x
_atom_site_fract_y
_atom_site_fract_z
_atom_site_U_iso_or_equiv
_atom_site_adp_type
_atom_site_occupancy
_atom_site_site_symmetry_order
_atom_site_calc_flag
_atom_site_refinement_flags_posn
_atom_site_refinement_flags_adp
_atom_site_refinement_flags_occupancy
_atom_site_disorder_assembly
_atom_site_disorder_group
Mo1 Mo -1.10243(2) -0.36557(2) -0.60655(2) 0.00513(4) Uani 1 1 d . . . . .
Mo2 Mo -1.11383(2) -0.60416(2) -0.39009(2) 0.00548(4) Uani 1 1 d . . . . .
Mo3 Mo -0.89536(2) -0.58536(2) -0.14767(2) 0.00605(4) Uani 1 1 d . . . . .
Mo4 Mo -0.61144(2) -0.62046(2) -0.34801(2) 0.00558(4) Uani 1 1 d . . . . .
F1 F -0.94338(14) -0.41130(14) -0.68875(13) 0.0103(3) Uani 1 1 d . . . . .
F2 F -1.15341(14) -0.49614(14) -0.68028(13) 0.0114(3) Uani 1 1 d . . . . .
F3 F -0.99030(14) -0.27614(13) -0.52924(13) 0.0099(3) Uani 1 1 d . . . . .
F4 F -1.02657(14) -0.48910(13) -0.50155(11) 0.0083(3) Uani 1 1 d . . . . .
F5 F -1.17545(15) -0.46476(13) -0.33672(13) 0.0109(3) Uani 1 1 d . . . . .
F6 F -0.99190(14) -0.69970(14) -0.44552(13) 0.0106(3) Uani 1 1 d . . . . .
F7 F -0.97038(14) -0.54298(14) -0.29941(13) 0.0103(3) Uani 1 1 d . . . . .
F8 F -0.83176(15) -0.43890(14) -0.17791(13) 0.0112(3) Uani 1 1 d . . . . .
F9 F -0.94627(14) -0.73389(13) -0.18401(13) 0.0097(3) Uani 1 1 d . . . . .
F10 F -0.76744(14) -0.63440(14) -0.25956(12) 0.0122(3) Uani 1 1 d . . . . .
F11 F -0.63460(14) -0.46099(13) -0.33348(13) 0.0114(3) Uani 1 1 d . . . . .
F12 F -0.60401(15) -0.77581(12) -0.30393(12) 0.0106(3) Uani 1 1 d . . . . .
O1 O -1.12605(17) -0.26746(15) -0.70016(15) 0.0089(3) Uani 1 1 d . . . . .
O2 O -1.22281(17) -0.34976(17) -0.52951(16) 0.0108(4) Uani 1 1 d . . . . .
O3 O -1.21920(17) -0.62525(17) -0.48179(16) 0.0115(4) Uani 1 1 d . . . . .
O4 O -1.15718(17) -0.68998(17) -0.29207(15) 0.0114(4) Uani 1 1 d . . . . .
O5 O -1.02089(18) -0.54274(17) -0.08694(16) 0.0118(4) Uani 1 1 d . . . . .
O6 O -0.80401(18) -0.61559(17) -0.04755(16) 0.0127(4) Uani 1 1 d . . . . .
O7 O -0.69286(18) -0.63760(17) -0.45757(15) 0.0117(4) Uani 1 1 d . . . . .
O8 O -0.47136(17) -0.61453(16) -0.39355(16) 0.0112(4) Uani 1 1 d . . . . .
K1 K -1.39108(5) -0.39501(4) -0.37621(4) 0.00948(10) Uani 1 1 d . . . . .
K2 K -1.14995(5) -0.35160(5) -0.15606(5) 0.01018(10) Uani 1 1 d . . . . .
K3 K -0.85162(5) -0.35167(5) -0.37459(4) 0.00925(10) Uani 1 1 d . . . . .
K4 K -0.87909(5) -0.63363(5) -0.62089(5) 0.01115(10) Uani 1 1 d . . . . .

loop_
_atom_site_aniso_label
_atom_site_aniso_U_11
_atom_site_aniso_U_22
_atom_site_aniso_U_33
_atom_site_aniso_U_23
_atom_site_aniso_U_13
_atom_site_aniso_U_12
Mo1 0.00611(9) 0.00469(8) 0.00458(8) 0.00026(7) -0.00001(7) 0.00005(7)
Mo2 0.00581(9) 0.00572(8) 0.00490(9) 0.00031(7) 0.00001(8) -0.00027(7)
Mo3 0.00770(9) 0.00641(9) 0.00404(9) 0.00009(7) -0.00025(8) 0.00019(8)
Mo4 0.00705(9) 0.00500(8) 0.00469(8) 0.00005(7) -0.00003(8) -0.00001(7)
F1 0.0109(7) 0.0127(8) 0.0072(7) 0.0018(6) 0.0023(6) 0.0025(6)
F2 0.0162(8) 0.0080(7) 0.0100(7) -0.0013(6) -0.0021(6) -0.0022(6)
F3 0.0119(8) 0.0086(7) 0.0091(7) -0.0005(6) -0.0017(6) -0.0025(6)
F4 0.0098(7) 0.0078(7) 0.0073(7) 0.0027(6) 0.0005(6) 0.0007(5)
F5 0.0133(7) 0.0101(7) 0.0092(7) -0.0010(6) 0.0023(6) 0.0025(6)
F6 0.0119(7) 0.0094(7) 0.0105(8) 0.0000(6) 0.0017(6) 0.0021(6)
F7 0.0115(7) 0.0117(7) 0.0078(7) 0.0024(6) -0.0041(6) -0.0022(6)
F8 0.0150(7) 0.0100(7) 0.0086(7) 0.0004(6) -0.0024(6) -0.0032(6)
F9 0.0132(7) 0.0068(7) 0.0091(7) 0.0000(6) 0.0007(6) -0.0008(6)
F10 0.0091(7) 0.0158(8) 0.0118(8) -0.0027(6) 0.0035(6) -0.0015(6)
F11 0.0171(8) 0.0062(7) 0.0110(8) -0.0001(6) -0.0011(6) 0.0002(6)
F12 0.0151(7) 0.0060(6) 0.0109(7) 0.0014(5) -0.0012(7) 0.0001(6)
O1 0.0112(8) 0.0078(8) 0.0078(8) 0.0013(6) -0.0011(7) -0.0003(7)
O2 0.0098(9) 0.0111(9) 0.0115(9) 0.0006(7) 0.0022(7) 0.0006(7)
O3 0.0093(9) 0.0147(9) 0.0105(9) -0.0020(7) -0.0018(7) -0.0014(7)
O4 0.0107(9) 0.0121(9) 0.0115(9) 0.0038(7) 0.0023(7) 0.0008(7)
O5 0.0134(9) 0.0109(9) 0.0111(9) 0.0000(7) 0.0037(7) 0.0020(7)
O6 0.0162(10) 0.0132(9) 0.0087(9) 0.0015(7) -0.0043(7) 0.0006(8)
O7 0.0146(9) 0.0126(9) 0.0078(9) -0.0006(7) -0.0030(7) -0.0006(8)
O8 0.0113(8) 0.0102(8) 0.0120(9) -0.0007(7) 0.0022(7) -0.0015(7)
K1 0.0101(2) 0.0093(2) 0.0090(2) 0.00056(18) 0.0006(2) 0.0000(2)
K2 0.0124(2) 0.0099(2) 0.0083(2) 0.00001(19) 0.00159(19) -0.00135(19)
K3 0.0105(2) 0.0101(2) 0.0072(3) 0.00058(19) 0.00042(18) 0.00056(18)
K4 0.0127(2) 0.0125(2) 0.0082(2) -0.0016(2) 0.0021(2) -0.0027(2)

loop_
_atom_type_symbol
_atom_type_description
_atom_type_scat_dispersion_real
_atom_type_scat_dispersion_imag
_atom_type_scat_source
F F 0.0171 0.0103 'International Tables Vol C Tables 4.2.6.8 and 6.1.1.4'
K K 0.2009 0.2494 'International Tables Vol C Tables 4.2.6.8 and 6.1.1.4'
Mo Mo -1.6832 0.6857 'International Tables Vol C Tables 4.2.6.8 and 6.1.1.4'
O O 0.0106 0.0060 'International Tables Vol C Tables 4.2.6.8 and 6.1.1.4'

loop_
_geom_angle_atom_site_label_1
_geom_angle_atom_site_label_2
_geom_angle_atom_site_label_3
_geom_angle
_geom_angle_site_symmetry_1
_geom_angle_site_symmetry_3
_geom_angle_publ_flag
F1 Mo1 F4 78.24(6) . . ?
F2 Mo1 F1 79.06(7) . . ?
F2 Mo1 F3 154.36(7) . . ?
F2 Mo1 F4 82.80(7) . . ?
F3 Mo1 F1 80.41(7) . . ?
F3 Mo1 F4 78.11(6) . . ?
O1 Mo1 F1 87.91(8) . . ?
O1 Mo1 F2 99.47(8) . . ?
O1 Mo1 F3 94.95(8) . . ?
O1 Mo1 F4 165.33(8) . . ?
O1 Mo1 O2 101.81(9) . . ?
O2 Mo1 F1 170.14(8) . . ?
O2 Mo1 F2 97.51(8) . . ?
O2 Mo1 F3 100.15(8) . . ?
O2 Mo1 F4 92.19(8) . . ?
F5 Mo2 F4 81.86(6) . . ?
F5 Mo2 F6 154.12(7) . . ?
F5 Mo2 F7 78.03(7) . . ?
F6 Mo2 F4 78.76(6) . . ?
F6 Mo2 F7 81.32(7) . . ?
F7 Mo2 F4 78.11(6) . . ?
O3 Mo2 F4 87.99(8) . . ?
O3 Mo2 F5 96.56(9) . . ?
O3 Mo2 F6 99.71(9) . . ?
O3 Mo2 F7 165.62(8) . . ?
O4 Mo2 F4 169.35(8) . . ?
O4 Mo2 F5 98.73(8) . . ?
O4 Mo2 F6 97.25(8) . . ?
O4 Mo2 F7 91.58(8) . . ?
O4 Mo2 O3 102.47(10) . . ?
F8 Mo3 F7 76.08(6) . . ?
F8 Mo3 F10 81.70(7) . . ?
F9 Mo3 F7 83.06(6) . . ?
F9 Mo3 F8 154.05(7) . . ?
F9 Mo3 F10 77.94(7) . . ?
F10 Mo3 F7 74.54(6) . . ?
O5 Mo3 F7 90.41(8) . . ?
O5 Mo3 F8 97.91(8) . . ?
O5 Mo3 F9 97.52(8) . . ?
O5 Mo3 F10 164.64(8) . . ?
O6 Mo3 F7 165.01(9) . . ?
O6 Mo3 F8 96.49(9) . . ?
O6 Mo3 F9 99.99(9) . . ?
O6 Mo3 F10 91.65(9) . . ?
O6 Mo3 O5 103.63(10) . . ?
F10 Mo4 F1 75.71(6) . 2_345 ?
F11 Mo4 F1 77.08(7) . 2_345 ?
F11 Mo4 F10 84.87(7) . . ?
F11 Mo4 F12 156.94(7) . . ?
F12 Mo4 F1 83.13(6) . 2_345 ?
F12 Mo4 F10 78.81(7) . . ?
O7 Mo4 F1 163.42(8) . 2_345 ?
O7 Mo4 F10 88.40(8) . . ?
O7 Mo4 F11 97.10(9) . . ?
O7 Mo4 F12 98.61(8) . . ?
O7 Mo4 O8 103.67(10) . . ?
O8 Mo4 F1 92.51(8) . 2_345 ?
O8 Mo4 F10 167.42(8) . . ?
O8 Mo4 F11 96.93(8) . . ?
O8 Mo4 F12 95.64(8) . . ?
Mo4 F1 Mo1 130.90(8) 2_344 . ?
Mo1 F4 Mo2 129.69(8) . . ?
Mo2 F7 Mo3 134.88(8) . . ?
Mo4 F10 Mo3 156.34(9) . . ?

loop_
_geom_bond_atom_site_label_1
_geom_bond_atom_site_label_2
_geom_bond_distance
_geom_bond_site_symmetry_2
_geom_bond_publ_flag
Mo1 F1 2.1572(16) . ?
Mo1 F2 1.9019(16) . ?
Mo1 F3 1.9282(16) . ?
Mo1 F4 2.1633(15) . ?
Mo1 O1 1.6880(18) . ?
Mo1 O2 1.693(2) . ?
Mo2 F4 2.2050(15) . ?
Mo2 F5 1.9204(16) . ?
Mo2 F6 1.9238(16) . ?
Mo2 F7 2.1250(16) . ?
Mo2 O3 1.691(2) . ?
Mo2 O4 1.6848(19) . ?
Mo3 F7 2.1715(16) . ?
Mo3 F8 1.9209(16) . ?
Mo3 F9 1.9117(16) . ?
Mo3 F10 2.1168(15) . ?
Mo3 O5 1.699(2) . ?
Mo3 O6 1.683(2) . ?
Mo4 F1 2.1553(16) 2_345 ?
Mo4 F10 2.1060(15) . ?
Mo4 F11 1.9194(16) . ?
Mo4 F12 1.9288(15) . ?
Mo4 O7 1.687(2) . ?
Mo4 O8 1.6947(19) . ?
